data_7042489
loop_
_publ_author_name
'Yang, Jin'

_publ_section_title
;
 Synthesis of (NHC)Pd(salicylaldimine)Cl complexes through
 template-directed ortho-aromatic metaloxylation of NHC-palladacycles
 derived from arylimines.
;
_journal_issue 15
_journal_name_full 'Dalton transactions (Cambridge, England : 2003)'
_journal_page_first 5003
_journal_page_last 5007
_journal_paper_doi 10.1039/c7dt00007c
_journal_volume 46
_journal_year 2017
_chemical_formula_moiety 'C46 H58 Cl N3 O Pd'
_chemical_formula_sum 'C46 H58 Cl N3 O Pd'
_chemical_formula_weight 810.80
_chemical_name_systematic
; 
 ? 
;
_space_group_IT_number 2
_symmetry_cell_setting triclinic
_symmetry_space_group_name_Hall '-P 1'
_symmetry_space_group_name_H-M 'P -1'
_atom_sites_solution_hydrogens geom
_atom_sites_solution_primary direct
_atom_sites_solution_secondary difmap
_audit_creation_method SHELXL-97
_audit_update_record
;
2016-12-30 deposited with the CCDC.
2017-03-15 downloaded from the CCDC.
;
_cell_angle_alpha 84.326(11)
_cell_angle_beta 69.130(9)
_cell_angle_gamma 81.438(10)
_cell_formula_units_Z 2
_cell_length_a 11.632(7)
_cell_length_b 12.701(7)
_cell_length_c 16.240(10)
_cell_measurement_reflns_used 3209
_cell_measurement_temperature 296(2)
_cell_measurement_theta_max 23.6331
_cell_measurement_theta_min 2.6707
_cell_volume 2214(2)
_computing_cell_refinement 'Bruker SMART'
_computing_data_collection 'Bruker SMART APEX II'
_computing_data_reduction 'Bruker SAINT'
_computing_molecular_graphics 'Bruker SHELXTL'
_computing_publication_material 'Bruker SHELXTL'
_computing_structure_refinement 'SHELXL-97 (Sheldrick, 2008)'
_computing_structure_solution 'SHELXS-97 (Sheldrick, 2008)'
_diffrn_ambient_temperature 296(2)
_diffrn_measured_fraction_theta_full 0.984
_diffrn_measured_fraction_theta_max 0.984
_diffrn_measurement_device_type 'Bruker APEX II area detector'
_diffrn_measurement_method '\w scans'
_diffrn_radiation_monochromator graphite
_diffrn_radiation_source 'fine-focus sealed tube'
_diffrn_radiation_type MoK\a
_diffrn_radiation_wavelength 0.71073
_diffrn_reflns_av_R_equivalents 0.0442
_diffrn_reflns_av_unetI/netI 0.1041
_diffrn_reflns_limit_h_max 13
_diffrn_reflns_limit_h_min -13
_diffrn_reflns_limit_k_max 15
_diffrn_reflns_limit_k_min -10
_diffrn_reflns_limit_l_max 19
_diffrn_reflns_limit_l_min -14
_diffrn_reflns_number 10993
_diffrn_reflns_theta_full 25.00
_diffrn_reflns_theta_max 25.00
_diffrn_reflns_theta_min 2.16
_exptl_absorpt_coefficient_mu 0.514
_exptl_absorpt_correction_T_max 0.9176
_exptl_absorpt_correction_T_min 0.8865
_exptl_absorpt_correction_type multi-scan
_exptl_absorpt_process_details SADABS
_exptl_crystal_colour yellow
_exptl_crystal_density_diffrn 1.216
_exptl_crystal_density_method 'not measured'
_exptl_crystal_description block
_exptl_crystal_F_000 852
_exptl_crystal_size_max 0.24
_exptl_crystal_size_mid 0.22
_exptl_crystal_size_min 0.17
_refine_diff_density_max 2.584
_refine_diff_density_min -1.182
_refine_diff_density_rms 0.113
_refine_ls_extinction_method none
_refine_ls_goodness_of_fit_ref 1.026
_refine_ls_hydrogen_treatment constr
_refine_ls_matrix_type full
_refine_ls_number_parameters 481
_refine_ls_number_reflns 7670
_refine_ls_number_restraints 0
_refine_ls_restrained_S_all 1.026
_refine_ls_R_factor_all 0.1170
_refine_ls_R_factor_gt 0.0672
_refine_ls_shift/su_max 0.001
_refine_ls_shift/su_mean 0.000
_refine_ls_structure_factor_coef Fsqd
_refine_ls_weighting_details 'calc w=1/[\s^2^(Fo^2^)+(0.0929P)^2^+0.0000P] where P=(Fo^2^+2Fc^2^)/3'
_refine_ls_weighting_scheme calc
_refine_ls_wR_factor_gt 0.1492
_refine_ls_wR_factor_ref 0.1821
_reflns_number_gt 4910
_reflns_number_total 7670
_reflns_threshold_expression >2sigma(I)
_cod_data_source_file c7dt00007c2.cif
_cod_data_source_block 2d
_cod_depositor_comments
;
The following automatic conversions were performed:

'_symmetry_cell_setting' value 'Triclinic' changed to 'triclinic'
according to
/home/data/users/saulius/crontab/automatic-downloads/rss-feeds/RSC/lib/dictionaries/cif_core.dic
dictionary named 'cif_core.dic' version 2.4.2 from 2011-04-26.

'_exptl_absorpt_correction_type' value 'Multi-scan' changed to
'multi-scan' according to
/home/data/users/saulius/crontab/automatic-downloads/rss-feeds/RSC/lib/dictionaries/cif_core.dic
dictionary named 'cif_core.dic' version 2.4.2 from 2011-04-26.

Automatic conversion script
Id: cif_fix_values 4973 2017-02-22 13:04:09Z antanas 

 Adding full bibliography for 7042488--7042495.cif.
;
_cod_original_sg_symbol_H-M P-1
_cod_database_code 7042489

loop_
_symmetry_equiv_pos_as_xyz
'x, y, z'
'-x, -y, -z'

loop_
_atom_site_label
_atom_site_type_symbol
_atom_site_fract_x
_atom_site_fract_y
_atom_site_fract_z
_atom_site_U_iso_or_equiv
_atom_site_adp_type
_atom_site_occupancy
_atom_site_symmetry_multiplicity
_atom_site_calc_flag
_atom_site_refinement_flags
Pd1 Pd 0.99361(4) 0.70073(3) 0.72551(3) 0.04147(19) Uani 1 1 d .
Cl1 Cl 1.00974(16) 0.87437(12) 0.67290(12) 0.0626(5) Uani 1 1 d .
N1 N 0.7501(4) 0.7205(3) 0.6887(3) 0.0420(11) Uani 1 1 d .
N2 N 0.7264(4) 0.7970(4) 0.8083(3) 0.0424(12) Uani 1 1 d .
N3 N 1.1830(4) 0.6696(4) 0.7085(3) 0.0421(12) Uani 1 1 d .
O1 O 0.9709(4) 0.5468(3) 0.7716(3) 0.0531(11) Uani 1 1 d .
C1 C 0.8128(5) 0.7374(4) 0.7431(3) 0.0346(13) Uani 1 1 d .
C2 C 0.6295(6) 0.7705(5) 0.7195(4) 0.0538(16) Uani 1 1 d .
H2 H 0.5704 0.7715 0.6930 0.065 Uiso 1 1 calc R
C3 C 0.6133(6) 0.8166(5) 0.7930(5) 0.0587(18) Uani 1 1 d .
H3 H 0.5406 0.8549 0.8281 0.070 Uiso 1 1 calc R
C4 C 0.7949(5) 0.6516(4) 0.6143(4) 0.0439(14) Uani 1 1 d .
C5 C 0.8484(6) 0.6958(5) 0.5288(4) 0.0512(16) Uani 1 1 d .
C6 C 0.8809(7) 0.6282(6) 0.4591(4) 0.0639(19) Uani 1 1 d .
H6 H 0.9165 0.6550 0.4015 0.077 Uiso 1 1 calc R
C7 C 0.8614(7) 0.5227(6) 0.4741(5) 0.068(2) Uani 1 1 d .
H7 H 0.8859 0.4787 0.4268 0.082 Uiso 1 1 calc R
C8 C 0.8057(7) 0.4816(5) 0.5586(5) 0.0610(18) Uani 1 1 d .
H8 H 0.7918 0.4105 0.5676 0.073 Uiso 1 1 calc R
C9 C 0.7700(6) 0.5451(5) 0.6306(4) 0.0484(15) Uani 1 1 d .
C10 C 0.8671(6) 0.8151(5) 0.5100(5) 0.0603(18) Uani 1 1 d .
H10 H 0.8501 0.8463 0.5666 0.072 Uiso 1 1 calc R
C11 C 0.7742(10) 0.8744(7) 0.4682(7) 0.111(3) Uani 1 1 d .
H11A H 0.7833 0.9490 0.4604 0.166 Uiso 1 1 calc R
H11B H 0.6913 0.8648 0.5062 0.166 Uiso 1 1 calc R
H11C H 0.7901 0.8462 0.4119 0.166 Uiso 1 1 calc R
C12 C 1.0004(8) 0.8291(6) 0.4523(6) 0.103(3) Uani 1 1 d .
H12A H 1.0175 0.8038 0.3949 0.154 Uiso 1 1 calc R
H12B H 1.0562 0.7891 0.4788 0.154 Uiso 1 1 calc R
H12C H 1.0115 0.9032 0.4470 0.154 Uiso 1 1 calc R
C13 C 0.7020(6) 0.4996(5) 0.7238(4) 0.0566(17) Uani 1 1 d .
H13 H 0.7171 0.5406 0.7663 0.068 Uiso 1 1 calc R
C14 C 0.5603(7) 0.5132(7) 0.7425(6) 0.098(3) Uani 1 1 d .
H14A H 0.5315 0.5873 0.7358 0.146 Uiso 1 1 calc R
H14B H 0.5184 0.4872 0.8017 0.146 Uiso 1 1 calc R
H14C H 0.5434 0.4735 0.7017 0.146 Uiso 1 1 calc R
C15 C 0.7468(8) 0.3818(5) 0.7386(6) 0.083(2) Uani 1 1 d .
H15A H 0.7146 0.3384 0.7088 0.125 Uiso 1 1 calc R
H15B H 0.7180 0.3626 0.8006 0.125 Uiso 1 1 calc R
H15C H 0.8357 0.3706 0.7156 0.125 Uiso 1 1 calc R
C16 C 0.7408(5) 0.8312(4) 0.8869(4) 0.0437(15) Uani 1 1 d .
C17 C 0.7383(6) 0.9405(5) 0.8947(4) 0.0579(18) Uani 1 1 d .
C18 C 0.7399(8) 0.9714(6) 0.9755(6) 0.082(3) Uani 1 1 d .
H18 H 0.7388 1.0431 0.9833 0.098 Uiso 1 1 calc R
C19 C 0.7431(8) 0.8977(7) 1.0424(5) 0.088(3) Uani 1 1 d .
H19 H 0.7432 0.9199 1.0952 0.105 Uiso 1 1 calc R
C20 C 0.7462(7) 0.7913(6) 1.0320(5) 0.076(2) Uani 1 1 d .
H20 H 0.7510 0.7424 1.0776 0.091 Uiso 1 1 calc R
C21 C 0.7424(6) 0.7545(5) 0.9552(4) 0.0531(16) Uani 1 1 d .
C22 C 0.7342(8) 1.0261(5) 0.8206(5) 0.080(2) Uani 1 1 d .
H22 H 0.7500 0.9892 0.7667 0.095 Uiso 1 1 calc R
C23 C 0.8400(9) 1.0985(6) 0.8022(6) 0.111(4) Uani 1 1 d .
H23A H 0.8411 1.1477 0.7532 0.166 Uiso 1 1 calc R
H23B H 0.9185 1.0546 0.7886 0.166 Uiso 1 1 calc R
H23C H 0.8252 1.1373 0.8536 0.166 Uiso 1 1 calc R
C24 C 0.6059(10) 1.0927(7) 0.8432(7) 0.121(4) Uani 1 1 d .
H24A H 0.5443 1.0467 0.8501 0.181 Uiso 1 1 calc R
H24B H 0.6066 1.1453 0.7963 0.181 Uiso 1 1 calc R
H24C H 0.5869 1.1275 0.8971 0.181 Uiso 1 1 calc R
C25 C 0.7411(8) 0.6354(5) 0.9485(5) 0.073(2) Uani 1 1 d .
H25 H 0.7702 0.6212 0.8857 0.087 Uiso 1 1 calc R
C26 C 0.8280(13) 0.5647(7) 0.9893(7) 0.143(5) Uani 1 1 d .
H26A H 0.9097 0.5862 0.9642 0.214 Uiso 1 1 calc R
H26B H 0.8312 0.4916 0.9772 0.214 Uiso 1 1 calc R
H26C H 0.7976 0.5721 1.0519 0.214 Uiso 1 1 calc R
C27 C 0.6073(11) 0.6098(9) 0.9892(8) 0.158(6) Uani 1 1 d .
H27A H 0.5765 0.6219 1.0512 0.237 Uiso 1 1 calc R
H27B H 0.6047 0.5365 0.9809 0.237 Uiso 1 1 calc R
H27C H 0.5567 0.6548 0.9611 0.237 Uiso 1 1 calc R
C28 C 1.0560(6) 0.4682(5) 0.7683(4) 0.0461(15) Uani 1 1 d .
C29 C 1.0197(7) 0.3640(5) 0.7985(5) 0.0627(19) Uani 1 1 d .
H29 H 0.9358 0.3569 0.8248 0.075 Uiso 1 1 calc R
C30 C 1.1037(8) 0.2753(5) 0.7900(5) 0.067(2) Uani 1 1 d .
H30 H 1.0759 0.2092 0.8094 0.081 Uiso 1 1 calc R
C31 C 1.2302(8) 0.2814(5) 0.7528(5) 0.071(2) Uani 1 1 d .
H31 H 1.2867 0.2199 0.7442 0.085 Uiso 1 1 calc R
C32 C 1.2706(7) 0.3801(5) 0.7289(5) 0.0603(18) Uani 1 1 d .
H32 H 1.3553 0.3849 0.7077 0.072 Uiso 1 1 calc R
C33 C 1.1865(6) 0.4753(5) 0.7356(4) 0.0477(15) Uani 1 1 d .
C34 C 1.2391(6) 0.5746(5) 0.7144(4) 0.0483(15) Uani 1 1 d .
H34 H 1.3237 0.5699 0.7037 0.058 Uiso 1 1 calc R
C35 C 1.2561(5) 0.7588(4) 0.6956(4) 0.0451(15) Uani 1 1 d .
C36 C 1.3292(6) 0.7914(5) 0.6098(5) 0.0514(16) Uani 1 1 d .
C37 C 1.3940(6) 0.8791(5) 0.6009(5) 0.0629(19) Uani 1 1 d .
H37 H 1.4439 0.9019 0.5451 0.075 Uiso 1 1 calc R
C38 C 1.3848(7) 0.9325(5) 0.6743(6) 0.068(2) Uani 1 1 d .
H38 H 1.4268 0.9915 0.6670 0.082 Uiso 1 1 calc R
C39 C 1.3134(7) 0.8981(5) 0.7579(6) 0.071(2) Uani 1 1 d .
H39 H 1.3091 0.9335 0.8065 0.085 Uiso 1 1 calc R
C40 C 1.2478(6) 0.8110(5) 0.7702(5) 0.0612(19) Uani 1 1 d .
C41 C 1.3398(8) 0.7339(6) 0.5286(5) 0.072(2) Uani 1 1 d .
H41 H 1.2682 0.6943 0.5443 0.087 Uiso 1 1 calc R
C42 C 1.4570(10) 0.6533(8) 0.5032(6) 0.124(4) Uani 1 1 d .
H42A H 1.5288 0.6906 0.4832 0.187 Uiso 1 1 calc R
H42B H 1.4579 0.6115 0.4569 0.187 Uiso 1 1 calc R
H42C H 1.4578 0.6074 0.5537 0.187 Uiso 1 1 calc R
C43 C 1.3389(10) 0.8101(7) 0.4502(6) 0.101(3) Uani 1 1 d .
H43A H 1.2652 0.8604 0.4671 0.151 Uiso 1 1 calc R
H43B H 1.3402 0.7704 0.4025 0.151 Uiso 1 1 calc R
H43C H 1.4105 0.8475 0.4316 0.151 Uiso 1 1 calc R
C44 C 1.1715(8) 0.7722(8) 0.8638(6) 0.093(3) Uani 1 1 d .
H44 H 1.1270 0.7148 0.8589 0.112 Uiso 1 1 calc R
C45 C 1.2548(12) 0.7279(8) 0.9187(7) 0.129(4) Uani 1 1 d .
H45A H 1.3110 0.6681 0.8905 0.193 Uiso 1 1 calc R
H45B H 1.2038 0.7056 0.9768 0.193 Uiso 1 1 calc R
H45C H 1.3010 0.7825 0.9228 0.193 Uiso 1 1 calc R
C46 C 1.0739(9) 0.8648(9) 0.9122(7) 0.130(4) Uani 1 1 d .
H46A H 1.1158 0.9204 0.9204 0.195 Uiso 1 1 calc R
H46B H 1.0222 0.8382 0.9686 0.195 Uiso 1 1 calc R
H46C H 1.0236 0.8926 0.8773 0.195 Uiso 1 1 calc R

loop_
_atom_site_aniso_label
_atom_site_aniso_U_11
_atom_site_aniso_U_22
_atom_site_aniso_U_33
_atom_site_aniso_U_23
_atom_site_aniso_U_13
_atom_site_aniso_U_12
Pd1 0.0362(3) 0.0506(3) 0.0413(3) -0.00261(19) -0.0168(2) -0.00810(18)
Cl1 0.0515(10) 0.0519(8) 0.0839(13) 0.0100(8) -0.0243(9) -0.0110(7)
N1 0.038(3) 0.055(3) 0.038(3) 0.001(2) -0.020(2) -0.004(2)
N2 0.034(3) 0.059(3) 0.034(3) -0.003(2) -0.012(2) -0.006(2)
N3 0.033(3) 0.055(3) 0.041(3) -0.012(2) -0.013(2) -0.007(2)
O1 0.048(3) 0.048(2) 0.070(3) 0.006(2) -0.029(2) -0.0110(19)
C1 0.034(3) 0.040(3) 0.028(3) 0.000(2) -0.008(3) -0.005(2)
C2 0.041(4) 0.070(4) 0.054(4) -0.012(3) -0.023(3) 0.003(3)
C3 0.030(4) 0.082(4) 0.061(5) -0.017(4) -0.015(3) 0.007(3)
C4 0.040(4) 0.057(3) 0.040(4) -0.002(3) -0.022(3) 0.000(3)
C5 0.049(4) 0.066(4) 0.045(4) -0.002(3) -0.028(3) -0.001(3)
C6 0.068(5) 0.086(5) 0.038(4) -0.002(3) -0.019(4) -0.009(4)
C7 0.080(6) 0.079(5) 0.055(5) -0.020(4) -0.034(4) -0.002(4)
C8 0.072(5) 0.061(4) 0.065(5) -0.006(3) -0.041(4) -0.014(3)
C9 0.046(4) 0.058(4) 0.049(4) -0.002(3) -0.027(3) -0.007(3)
C10 0.060(5) 0.071(4) 0.049(4) 0.004(3) -0.021(4) -0.005(3)
C11 0.134(9) 0.089(6) 0.129(9) 0.019(6) -0.081(7) 0.000(6)
C12 0.095(7) 0.094(6) 0.096(7) 0.000(5) 0.004(6) -0.035(5)
C13 0.057(4) 0.067(4) 0.051(4) 0.002(3) -0.021(3) -0.021(3)
C14 0.064(6) 0.119(7) 0.102(7) 0.026(5) -0.020(5) -0.026(5)
C15 0.103(7) 0.072(5) 0.089(6) 0.025(4) -0.052(5) -0.026(4)
C16 0.034(3) 0.058(3) 0.035(3) -0.007(3) -0.004(3) -0.011(3)
C17 0.052(4) 0.063(4) 0.053(4) -0.013(3) -0.007(3) -0.010(3)
C18 0.088(6) 0.077(5) 0.070(6) -0.030(4) -0.003(5) -0.024(4)
C19 0.109(7) 0.103(6) 0.054(5) -0.025(5) -0.019(5) -0.034(5)
C20 0.087(6) 0.094(5) 0.049(5) -0.001(4) -0.022(4) -0.028(4)
C21 0.049(4) 0.070(4) 0.041(4) -0.005(3) -0.013(3) -0.016(3)
C22 0.087(6) 0.054(4) 0.080(6) -0.005(4) -0.012(5) 0.001(4)
C23 0.132(9) 0.064(5) 0.101(7) -0.005(5) 0.007(6) -0.030(5)
C24 0.108(8) 0.090(6) 0.136(9) 0.004(6) -0.021(7) 0.019(5)
C25 0.105(7) 0.064(4) 0.046(4) 0.009(3) -0.020(4) -0.025(4)
C26 0.258(17) 0.092(7) 0.099(8) 0.007(6) -0.103(10) 0.009(8)
C27 0.153(11) 0.157(10) 0.141(10) -0.010(8) 0.012(9) -0.106(9)
C28 0.049(4) 0.053(3) 0.045(4) 0.000(3) -0.025(3) -0.012(3)
C29 0.073(5) 0.057(4) 0.068(5) 0.013(3) -0.037(4) -0.018(4)
C30 0.087(6) 0.056(4) 0.071(5) 0.012(3) -0.045(5) -0.015(4)
C31 0.101(7) 0.053(4) 0.067(5) -0.004(3) -0.043(5) 0.004(4)
C32 0.061(5) 0.062(4) 0.063(5) -0.005(3) -0.030(4) -0.001(3)
C33 0.044(4) 0.057(3) 0.049(4) -0.005(3) -0.024(3) -0.005(3)
C34 0.043(4) 0.059(4) 0.046(4) -0.010(3) -0.019(3) -0.002(3)
C35 0.036(4) 0.052(3) 0.054(4) -0.008(3) -0.021(3) -0.005(3)
C36 0.040(4) 0.055(3) 0.065(5) -0.002(3) -0.024(3) -0.006(3)
C37 0.051(4) 0.058(4) 0.081(5) 0.012(4) -0.024(4) -0.017(3)
C38 0.053(5) 0.059(4) 0.104(7) -0.010(4) -0.038(5) -0.012(3)
C39 0.054(5) 0.073(4) 0.095(6) -0.024(4) -0.031(5) -0.015(4)
C40 0.048(4) 0.070(4) 0.061(5) -0.019(3) -0.007(4) -0.011(3)
C41 0.076(6) 0.089(5) 0.055(5) -0.004(4) -0.017(4) -0.034(4)
C42 0.145(10) 0.110(7) 0.090(7) -0.038(6) -0.010(7) 0.018(7)
C43 0.125(9) 0.124(7) 0.068(6) 0.015(5) -0.043(6) -0.049(6)
C44 0.077(6) 0.125(7) 0.079(6) -0.041(5) -0.003(5) -0.049(5)
C45 0.151(11) 0.129(8) 0.083(7) 0.012(6) -0.019(8) -0.014(7)
C46 0.076(7) 0.210(12) 0.098(8) -0.055(8) -0.014(6) -0.009(7)

loop_
_atom_type_symbol
_atom_type_description
_atom_type_scat_dispersion_real
_atom_type_scat_dispersion_imag
_atom_type_scat_source
C C 0.0033 0.0016 'International Tables Vol C Tables 4.2.6.8 and 6.1.1.4'
H H 0.0000 0.0000 'International Tables Vol C Tables 4.2.6.8 and 6.1.1.4'
N N 0.0061 0.0033 'International Tables Vol C Tables 4.2.6.8 and 6.1.1.4'
Cl Cl 0.1484 0.1585 'International Tables Vol C Tables 4.2.6.8 and 6.1.1.4'
Pd Pd -0.9988 1.0072 'International Tables Vol C Tables 4.2.6.8 and 6.1.1.4'
O O 0.0106 0.0060 'International Tables Vol C Tables 4.2.6.8 and 6.1.1.4'

loop_
_geom_angle_atom_site_label_1
_geom_angle_atom_site_label_2
_geom_angle_atom_site_label_3
_geom_angle
C1 Pd1 O1 92.18(18)
C1 Pd1 N3 177.36(19)
O1 Pd1 N3 90.04(17)
C1 Pd1 Cl1 85.10(14)
O1 Pd1 Cl1 177.17(13)
N3 Pd1 Cl1 92.70(13)
C1 N1 C2 110.5(5)
C1 N1 C4 126.8(5)
C2 N1 C4 122.4(5)
C1 N2 C3 110.2(5)
C1 N2 C16 127.3(5)
C3 N2 C16 122.4(5)
C34 N3 C35 116.8(5)
C34 N3 Pd1 123.3(4)
C35 N3 Pd1 119.7(4)
C28 O1 Pd1 127.6(4)
N2 C1 N1 104.1(5)
N2 C1 Pd1 126.5(4)
N1 C1 Pd1 129.0(4)
C3 C2 N1 108.0(6)
C2 C3 N2 107.2(5)
C5 C4 C9 122.3(5)
C5 C4 N1 119.4(5)
C9 C4 N1 117.9(5)
C6 C5 C4 117.2(6)
C6 C5 C10 120.2(6)
C4 C5 C10 122.5(5)
C7 C6 C5 121.2(6)
C6 C7 C8 120.6(6)
C7 C8 C9 120.9(6)
C8 C9 C4 117.7(6)
C8 C9 C13 120.2(5)
C4 C9 C13 122.0(5)
C12 C10 C11 111.4(7)
C12 C10 C5 111.4(6)
C11 C10 C5 110.4(6)
C15 C13 C9 113.0(6)
C15 C13 C14 109.3(6)
C9 C13 C14 110.1(6)
C17 C16 C21 123.1(6)
C17 C16 N2 118.2(6)
C21 C16 N2 118.3(5)
C16 C17 C18 116.5(7)
C16 C17 C22 123.6(6)
C18 C17 C22 119.8(6)
C19 C18 C17 121.2(7)
C18 C19 C20 120.5(7)
C19 C20 C21 121.9(7)
C20 C21 C16 116.7(6)
C20 C21 C25 119.7(6)
C16 C21 C25 123.6(6)
C24 C22 C17 111.5(6)
C24 C22 C23 111.6(7)
C17 C22 C23 109.9(8)
C27 C25 C21 108.9(7)
C27 C25 C26 112.4(9)
C21 C25 C26 112.9(7)
O1 C28 C33 125.3(5)
O1 C28 C29 118.6(6)
C33 C28 C29 116.1(6)
C30 C29 C28 122.4(7)
C29 C30 C31 121.3(6)
C32 C31 C30 118.8(7)
C31 C32 C33 121.9(7)
C32 C33 C28 119.2(6)
C32 C33 C34 117.0(6)
C28 C33 C34 123.7(5)
N3 C34 C33 128.0(6)
C40 C35 C36 121.8(5)
C40 C35 N3 118.3(5)
C36 C35 N3 119.9(5)
C37 C36 C35 117.6(6)
C37 C36 C41 120.4(6)
C35 C36 C41 122.0(5)
C38 C37 C36 121.0(7)
C39 C38 C37 120.2(6)
C38 C39 C40 120.9(7)
C39 C40 C35 118.4(6)
C39 C40 C44 120.1(6)
C35 C40 C44 121.5(6)
C43 C41 C36 112.9(6)
C43 C41 C42 110.3(7)
C36 C41 C42 109.9(7)
C40 C44 C45 112.0(7)
C40 C44 C46 110.2(8)
C45 C44 C46 110.0(8)

loop_
_geom_bond_atom_site_label_1
_geom_bond_atom_site_label_2
_geom_bond_distance
Pd1 C1 2.007(6)
Pd1 O1 2.043(4)
Pd1 N3 2.102(5)
Pd1 Cl1 2.2946(19)
N1 C1 1.378(7)
N1 C2 1.385(8)
N1 C4 1.457(7)
N2 C1 1.370(7)
N2 C3 1.406(8)
N2 C16 1.461(7)
N3 C34 1.294(7)
N3 C35 1.471(7)
O1 C28 1.287(7)
C2 C3 1.323(9)
C4 C5 1.402(8)
C4 C9 1.406(8)
C5 C6 1.397(9)
C5 C10 1.548(9)
C6 C7 1.375(9)
C7 C8 1.380(9)
C8 C9 1.389(9)
C9 C13 1.537(9)
C10 C12 1.526(10)
C10 C11 1.542(11)
C13 C15 1.535(9)
C13 C14 1.552(10)
C16 C17 1.401(8)
C16 C21 1.405(9)
C17 C18 1.412(10)
C17 C22 1.549(10)
C18 C19 1.370(11)
C19 C20 1.371(10)
C20 C21 1.392(9)
C21 C25 1.530(9)
C22 C24 1.540(12)
C22 C23 1.571(12)
C25 C27 1.530(13)
C25 C26 1.534(13)
C28 C33 1.432(9)
C28 C29 1.435(8)
C29 C30 1.360(9)
C30 C31 1.389(10)
C31 C32 1.375(9)
C32 C33 1.424(9)
C33 C34 1.442(8)
C35 C40 1.404(9)
C35 C36 1.408(8)
C36 C37 1.404(8)
C36 C41 1.529(9)
C37 C38 1.392(10)
C38 C39 1.383(10)
C39 C40 1.395(9)
C40 C44 1.537(11)
C41 C43 1.524(11)
C41 C42 1.530(12)
C44 C45 1.550(14)
C44 C46 1.561(12)
